data_7131669
loop_
_publ_author_name
'Janssen, Marvin'
'Mebs, Stefan'
'Beckmann, Jens'

_publ_section_title
;
 Aryldimethylelement cations of the heavier group 14 elements. An
 essentially three-coordinate plumbylium ion.
;
_journal_issue 47
_journal_name_full 'Chemical communications (Cambridge, England)'
_journal_page_first 7267
_journal_page_last 7270
_journal_paper_doi 10.1039/d3cc00397c
_journal_volume 59
_journal_year 2023
_chemical_formula_moiety 'C43 H42 Pb'
_chemical_formula_sum 'C43 H42 Pb'
_chemical_formula_weight 765.95
_space_group_crystal_system triclinic
_space_group_IT_number 2
_space_group_name_Hall '-P 1'
_space_group_name_H-M_alt 'P -1'
_atom_sites_solution_hydrogens geom
_audit_creation_date 2022-07-13
_audit_creation_method
;
Olex2 1.3
(compiled 2020.11.12 svn.r5f609507 for OlexSys, GUI svn.r6272)
;
_audit_update_record
;
2022-12-17 deposited with the CCDC.	2023-05-17 downloaded from the CCDC.
;
_cell_angle_alpha 101.750(3)
_cell_angle_beta 96.006(3)
_cell_angle_gamma 109.536(3)
_cell_formula_units_Z 2
_cell_length_a 10.1370(7)
_cell_length_b 12.5545(9)
_cell_length_c 15.8115(11)
_cell_measurement_reflns_used 9834
_cell_measurement_temperature 100.00
_cell_measurement_theta_max 36.39
_cell_measurement_theta_min 2.25
_cell_volume 1823.8(2)
_computing_cell_refinement 'SAINT V8.40B (?, 2016)'
_computing_data_reduction 'SAINT V8.40B (?, 2016)'
_computing_molecular_graphics 'Olex2 1.3 (Dolomanov et al., 2009)'
_computing_publication_material 'Olex2 1.3 (Dolomanov et al., 2009)'
_computing_structure_refinement 'SHELXL 2018/3 (Sheldrick, 2015)'
_computing_structure_solution 'SHELXT 2018/2 (Sheldrick, 2018)'
_diffrn_ambient_temperature 100.0
_diffrn_measured_fraction_theta_full 0.998
_diffrn_measured_fraction_theta_max 0.995
_diffrn_measurement_device_type 'Bruker APEX-II CCD'
_diffrn_measurement_method '\f and \w scans'
_diffrn_radiation_type MoK\a
_diffrn_radiation_wavelength 0.71073
_diffrn_reflns_av_R_equivalents 0.0447
_diffrn_reflns_av_unetI/netI 0.0369
_diffrn_reflns_Laue_measured_fraction_full 0.998
_diffrn_reflns_Laue_measured_fraction_max 0.995
_diffrn_reflns_limit_h_max 16
_diffrn_reflns_limit_h_min -16
_diffrn_reflns_limit_k_max 20
_diffrn_reflns_limit_k_min -20
_diffrn_reflns_limit_l_max 26
_diffrn_reflns_limit_l_min -26
_diffrn_reflns_number 72038
_diffrn_reflns_point_group_measured_fraction_full 0.998
_diffrn_reflns_point_group_measured_fraction_max 0.995
_diffrn_reflns_theta_full 25.242
_diffrn_reflns_theta_max 36.466
_diffrn_reflns_theta_min 2.485
_diffrn_source_current 1.0
_diffrn_source_power 0.05
_diffrn_source_voltage 50.0
_diffrn_standards_number 0
_exptl_absorpt_coefficient_mu 4.652
_exptl_absorpt_correction_T_max 0.7471
_exptl_absorpt_correction_T_min 0.5033
_exptl_absorpt_correction_type multi-scan
_exptl_absorpt_process_details
;
SADABS-2016/2 (Bruker,2016/2) was used for absorption correction.
wR2(int) was 0.0968 before and 0.0590 after correction.
The Ratio of minimum to maximum transmission is 0.6737.
The \l/2 correction factor is Not present.
;
_exptl_crystal_colour colourless
_exptl_crystal_density_diffrn 1.395
_exptl_crystal_description block
_exptl_crystal_F_000 764
_exptl_crystal_size_max 0.90
_exptl_crystal_size_mid 0.40
_exptl_crystal_size_min 0.35
_refine_diff_density_max 1.928
_refine_diff_density_min -1.305
_refine_diff_density_rms 0.127
_refine_ls_extinction_coef 0.00136(19)
_refine_ls_extinction_expression Fc^*^=kFc[1+0.001xFc^2^\l^3^/sin(2\q)]^-1/4^
_refine_ls_extinction_method 'SHELXL-2018/3 (Sheldrick 2018)'
_refine_ls_goodness_of_fit_ref 1.044
_refine_ls_hydrogen_treatment constr
_refine_ls_matrix_type full
_refine_ls_number_parameters 405
_refine_ls_number_reflns 17740
_refine_ls_number_restraints 0
_refine_ls_restrained_S_all 1.044
_refine_ls_R_factor_all 0.0285
_refine_ls_R_factor_gt 0.0244
_refine_ls_shift/su_max 0.003
_refine_ls_shift/su_mean 0.000
_refine_ls_structure_factor_coef Fsqd
_refine_ls_weighting_details 'w=1/[\s^2^(Fo^2^)+(0.0265P)^2^+1.0433P] where P=(Fo^2^+2Fc^2^)/3'
_refine_ls_weighting_scheme calc
_refine_ls_wR_factor_gt 0.0589
_refine_ls_wR_factor_ref 0.0603
_reflns_Friedel_coverage 0.000
_reflns_number_gt 16293
_reflns_number_total 17740
_reflns_threshold_expression 'I > 2\s(I)'
_cod_data_source_file d3cc00397c2.cif
_cod_data_source_block janssenm220712_0m
_cod_depositor_comments 'Adding full bibliography for 7131666--7131671.cif.'
_cod_database_code 7131669
_shelx_shelxl_version_number 2018/3
_shelx_space_group_comment
;
The symmetry employed for this shelxl refinement is uniquely defined
by the following loop, which should always be used as a source of
symmetry information in preference to the above space-group names.
They are only intended as comments.
;
_olex2_refinement_description
;
1. Fixed Uiso
 At 1.2 times of:
  All C(H) groups, All C(H,H) groups
 At 1.5 times of:
  All C(H,H,H) groups
2.a Secondary CH2 refined with riding coordinates:
 C23(H23A,H23B), C17(H17A,H17B)
2.b Aromatic/amide H refined with riding coordinates:
 C33(H33), C34(H34), C32(H32), C54(H54), C51(H51), C52(H52), C31(H31),
 C64(H64), C42(H42), C53(H53), C13(H13), C41(H41), C43(H43), C61(H61), C44(H44),
  C63(H63), C62(H62)
2.c Idealised Me refined as rotating group:
 C2(H2A,H2B,H2C), C1(H1A,H1B,H1C), C21(H21A,H21B,H21C), C3(H3A,H3B,H3C),
 C26(H26A,H26B,H26C), C25(H25A,H25B,H25C), C20(H20A,H20B,H20C)
;
_smtbx_masks_void_probe_radius 1.2
_smtbx_masks_void_truncation_radius 1.2
_olex2_submission_special_instructions 'No special instructions were received'

loop_
_space_group_symop_operation_xyz
'x, y, z'
'-x, -y, -z'

loop_
_atom_site_label
_atom_site_type_symbol
_atom_site_fract_x
_atom_site_fract_y
_atom_site_fract_z
_atom_site_U_iso_or_equiv
_atom_site_adp_type
_atom_site_occupancy
_atom_site_site_symmetry_order
_atom_site_calc_flag
_atom_site_refinement_flags_posn
_atom_site_refinement_flags_adp
_atom_site_refinement_flags_occupancy
_atom_site_disorder_assembly
_atom_site_disorder_group
Pb1 Pb 0.49978(2) 0.72574(2) 0.25820(2) 0.01122(2) Uani 1 1 d . . . . .
C2 C 0.57803(15) 0.66004(13) 0.13287(9) 0.0104(2) Uani 1 1 d . . . . .
H2A H 0.657442 0.724311 0.123495 0.016 Uiso 1 1 calc R U . . .
H2B H 0.499858 0.631684 0.082128 0.016 Uiso 1 1 calc R U . . .
H2C H 0.609988 0.596243 0.139829 0.016 Uiso 1 1 calc R U . . .
C65 C 0.52136(17) 1.08474(13) 0.28923(10) 0.0129(2) Uani 1 1 d . . . . .
C50 C 0.46205(16) 0.94439(13) 0.15583(10) 0.0103(2) Uani 1 1 d . . . . .
C35 C 0.31035(18) 0.38219(14) 0.26947(11) 0.0145(3) Uani 1 1 d . . . . .
C60 C 0.38601(17) 1.00291(13) 0.28698(10) 0.0124(2) Uani 1 1 d . . . . .
C33 C 0.4288(2) 0.29305(16) 0.17096(14) 0.0211(3) Uani 1 1 d . . . . .
H33 H 0.485235 0.246707 0.158933 0.025 Uiso 1 1 calc R U . . .
C34 C 0.3914(2) 0.31278(15) 0.25321(13) 0.0197(3) Uani 1 1 d . . . . .
H34 H 0.420531 0.279645 0.297255 0.024 Uiso 1 1 calc R U . . .
C30 C 0.26370(17) 0.42860(13) 0.20374(10) 0.0123(2) Uani 1 1 d . . . . .
C55 C 0.56797(16) 1.04922(13) 0.20694(10) 0.0118(2) Uani 1 1 d . . . . .
C32 C 0.3845(2) 0.34039(16) 0.10580(13) 0.0198(3) Uani 1 1 d . . . . .
H32 H 0.412201 0.326905 0.050229 0.024 Uiso 1 1 calc R U . . .
C16 C 0.16113(16) 0.48620(13) 0.23466(10) 0.0108(2) Uani 1 1 d . . . . .
C45 C 0.26489(18) 0.42476(14) 0.35041(11) 0.0150(3) Uani 1 1 d . . . . .
C22 C 0.32775(16) 0.91919(13) 0.19580(10) 0.0102(2) Uani 1 1 d . . . . .
C10 C 0.27057(15) 0.70437(13) 0.21808(9) 0.0097(2) Uani 1 1 d . . . . .
C40 C 0.18686(16) 0.49422(13) 0.33281(10) 0.0120(2) Uani 1 1 d . . . . .
C14 C 0.09039(16) 0.77760(13) 0.16498(10) 0.0113(2) Uani 1 1 d . . . . .
C54 C 0.69551(18) 1.09753(15) 0.17909(11) 0.0158(3) Uani 1 1 d . . . . .
H54 H 0.766096 1.169231 0.213049 0.019 Uiso 1 1 calc R U . . .
C23 C 0.22382(17) 0.95902(14) 0.13974(11) 0.0137(3) Uani 1 1 d . . . . .
H23A H 0.241041 1.042496 0.164856 0.016 Uiso 1 1 calc R U . . .
H23B H 0.239963 0.949011 0.078418 0.016 Uiso 1 1 calc R U . . .
C51 C 0.48428(18) 0.88699(14) 0.07717(10) 0.0138(3) Uani 1 1 d . . . . .
H51 H 0.412554 0.816699 0.042055 0.017 Uiso 1 1 calc R U . . .
C52 C 0.61361(18) 0.93392(15) 0.05024(11) 0.0163(3) Uani 1 1 d . . . . .
H52 H 0.630889 0.894090 -0.002795 0.020 Uiso 1 1 calc R U . . .
C19 C 0.01576(16) 0.58307(13) 0.18129(10) 0.0114(2) Uani 1 1 d . . . . .
C31 C 0.29979(19) 0.40745(15) 0.12159(11) 0.0162(3) Uani 1 1 d . . . . .
H31 H 0.267535 0.437978 0.076748 0.019 Uiso 1 1 calc R U . . .
C64 C 0.5939(2) 1.17421(15) 0.36390(12) 0.0181(3) Uani 1 1 d . . . . .
H64 H 0.684217 1.230585 0.364287 0.022 Uiso 1 1 calc R U . . .
C1 C 0.55465(19) 0.63582(16) 0.35645(13) 0.0199(3) Uani 1 1 d . . . . .
H1A H 0.650691 0.682307 0.390472 0.030 Uiso 1 1 calc R U . . .
H1B H 0.551498 0.558527 0.325965 0.030 Uiso 1 1 calc R U . . .
H1C H 0.485932 0.627008 0.396172 0.030 Uiso 1 1 calc R U . . .
C42 C 0.1764(2) 0.54546(16) 0.48585(11) 0.0190(3) Uani 1 1 d . . . . .
H42 H 0.146565 0.586512 0.532765 0.023 Uiso 1 1 calc R U . . .
C11 C 0.15782(15) 0.59722(13) 0.21040(9) 0.0098(2) Uani 1 1 d . . . . .
C21 C -0.18066(18) 0.46805(16) 0.24878(12) 0.0185(3) Uani 1 1 d . . . . .
H21A H -0.117860 0.499673 0.306613 0.028 Uiso 1 1 calc R U . . .
H21B H -0.247122 0.389076 0.244885 0.028 Uiso 1 1 calc R U . . .
H21C H -0.234388 0.518403 0.240820 0.028 Uiso 1 1 calc R U . . .
C53 C 0.71748(19) 1.03852(16) 0.10037(12) 0.0177(3) Uani 1 1 d . . . . .
H53 H 0.804293 1.069998 0.080675 0.021 Uiso 1 1 calc R U . . .
C3 C 0.66131(19) 0.90105(15) 0.32660(13) 0.0193(3) Uani 1 1 d . . . . .
H3A H 0.616516 0.946418 0.363276 0.029 Uiso 1 1 calc R U . . .
H3B H 0.700046 0.941938 0.282950 0.029 Uiso 1 1 calc R U . . .
H3C H 0.738543 0.892045 0.363730 0.029 Uiso 1 1 calc R U . . .
C13 C -0.01899(16) 0.67325(14) 0.15931(11) 0.0135(3) Uani 1 1 d . . . . .
H13 H -0.115466 0.663530 0.140848 0.016 Uiso 1 1 calc R U . . .
C41 C 0.14453(17) 0.55662(14) 0.40068(11) 0.0146(3) Uani 1 1 d . . . . .
H41 H 0.094894 0.605932 0.389446 0.018 Uiso 1 1 calc R U . . .
C15 C 0.23368(15) 0.79411(13) 0.19366(10) 0.0099(2) Uani 1 1 d . . . . .
C17 C 0.00757(17) 0.39508(14) 0.18957(12) 0.0156(3) Uani 1 1 d . . . . .
H17A H 0.010757 0.347962 0.131967 0.019 Uiso 1 1 calc R U . . .
H17B H -0.028572 0.341569 0.227069 0.019 Uiso 1 1 calc R U . . .
C26 C 0.0056(2) 0.94397(17) 0.21081(13) 0.0207(3) Uani 1 1 d . . . . .
H26A H -0.089058 0.890046 0.212863 0.031 Uiso 1 1 calc R U . . .
H26B H -0.002882 1.013316 0.195109 0.031 Uiso 1 1 calc R U . . .
H26C H 0.067262 0.967443 0.268600 0.031 Uiso 1 1 calc R U . . .
C43 C 0.2516(2) 0.47456(18) 0.50275(12) 0.0226(3) Uani 1 1 d . . . . .
H43 H 0.271942 0.467486 0.560934 0.027 Uiso 1 1 calc R U . . .
C61 C 0.3258(2) 1.00709(17) 0.36146(11) 0.0187(3) Uani 1 1 d . . . . .
H61 H 0.235704 0.950516 0.361188 0.022 Uiso 1 1 calc R U . . .
C44 C 0.2970(2) 0.41431(17) 0.43514(12) 0.0208(3) Uani 1 1 d . . . . .
H44 H 0.349006 0.366802 0.446724 0.025 Uiso 1 1 calc R U . . .
C24 C 0.07032(17) 0.88303(14) 0.14168(11) 0.0130(2) Uani 1 1 d . . . . .
C25 C -0.02615(18) 0.84937(16) 0.05158(12) 0.0178(3) Uani 1 1 d . . . . .
H25A H 0.011731 0.807281 0.007187 0.027 Uiso 1 1 calc R U . . .
H25B H -0.029287 0.920215 0.035925 0.027 Uiso 1 1 calc R U . . .
H25C H -0.122556 0.799089 0.054047 0.027 Uiso 1 1 calc R U . . .
C18 C -0.09102(17) 0.46335(14) 0.17694(11) 0.0137(3) Uani 1 1 d . . . . .
C63 C 0.5319(2) 1.17965(18) 0.43797(12) 0.0236(4) Uani 1 1 d . . . . .
H63 H 0.579808 1.240702 0.489584 0.028 Uiso 1 1 calc R U . . .
C20 C -0.1918(2) 0.40839(17) 0.08744(13) 0.0215(3) Uani 1 1 d . . . . .
H20A H -0.250673 0.454821 0.079186 0.032 Uiso 1 1 calc R U . . .
H20B H -0.253349 0.328460 0.085308 0.032 Uiso 1 1 calc R U . . .
H20C H -0.135795 0.406745 0.040617 0.032 Uiso 1 1 calc R U . . .
C62 C 0.4000(2) 1.0963(2) 0.43732(12) 0.0252(4) Uani 1 1 d . . . . .
H62 H 0.359895 1.100013 0.489022 0.030 Uiso 1 1 calc R U . . .

loop_
_atom_site_aniso_label
_atom_site_aniso_U_11
_atom_site_aniso_U_22
_atom_site_aniso_U_33
_atom_site_aniso_U_23
_atom_site_aniso_U_13
_atom_site_aniso_U_12
Pb1 0.00804(3) 0.01222(3) 0.01448(3) 0.00605(2) 0.00128(2) 0.00378(2)
C2 0.0095(6) 0.0119(6) 0.0100(5) 0.0057(5) 0.0034(4) 0.0018(5)
C65 0.0138(6) 0.0093(6) 0.0143(6) 0.0025(5) 0.0003(5) 0.0037(5)
C50 0.0105(6) 0.0096(5) 0.0114(5) 0.0046(5) 0.0015(4) 0.0033(5)
C35 0.0163(7) 0.0110(6) 0.0174(7) 0.0050(5) 0.0011(5) 0.0064(5)
C60 0.0134(6) 0.0111(6) 0.0133(6) 0.0028(5) 0.0017(5) 0.0055(5)
C33 0.0182(8) 0.0153(7) 0.0289(9) 0.0000(6) 0.0028(6) 0.0088(6)
C34 0.0209(8) 0.0148(7) 0.0253(8) 0.0047(6) -0.0001(6) 0.0104(6)
C30 0.0121(6) 0.0097(6) 0.0150(6) 0.0033(5) 0.0015(5) 0.0041(5)
C55 0.0109(6) 0.0089(5) 0.0140(6) 0.0040(5) 0.0004(5) 0.0017(5)
C32 0.0196(8) 0.0174(7) 0.0216(8) 0.0010(6) 0.0059(6) 0.0072(6)
C16 0.0112(6) 0.0088(5) 0.0126(6) 0.0043(5) 0.0014(5) 0.0031(5)
C45 0.0179(7) 0.0119(6) 0.0168(7) 0.0075(5) 0.0025(5) 0.0053(5)
C22 0.0092(5) 0.0089(5) 0.0125(6) 0.0040(4) 0.0020(4) 0.0024(4)
C10 0.0087(5) 0.0099(5) 0.0114(5) 0.0040(4) 0.0023(4) 0.0036(4)
C40 0.0119(6) 0.0099(6) 0.0137(6) 0.0054(5) 0.0030(5) 0.0021(5)
C14 0.0094(6) 0.0121(6) 0.0137(6) 0.0058(5) 0.0018(5) 0.0041(5)
C54 0.0127(6) 0.0134(6) 0.0200(7) 0.0076(6) 0.0029(5) 0.0012(5)
C23 0.0114(6) 0.0123(6) 0.0177(7) 0.0079(5) -0.0003(5) 0.0033(5)
C51 0.0154(7) 0.0117(6) 0.0133(6) 0.0032(5) 0.0026(5) 0.0037(5)
C52 0.0168(7) 0.0187(7) 0.0156(6) 0.0067(6) 0.0064(5) 0.0070(6)
C19 0.0082(5) 0.0112(6) 0.0137(6) 0.0042(5) 0.0008(4) 0.0021(5)
C31 0.0177(7) 0.0144(6) 0.0163(7) 0.0033(5) 0.0031(5) 0.0060(6)
C64 0.0187(7) 0.0129(6) 0.0186(7) -0.0003(6) -0.0012(6) 0.0046(6)
C1 0.0155(7) 0.0197(7) 0.0241(8) 0.0119(6) -0.0030(6) 0.0045(6)
C42 0.0194(8) 0.0191(7) 0.0150(7) 0.0042(6) 0.0045(6) 0.0023(6)
C11 0.0091(5) 0.0094(5) 0.0109(5) 0.0038(4) 0.0010(4) 0.0029(4)
C21 0.0122(7) 0.0179(7) 0.0243(8) 0.0084(6) 0.0048(6) 0.0019(6)
C53 0.0153(7) 0.0198(7) 0.0208(7) 0.0110(6) 0.0067(6) 0.0056(6)
C3 0.0143(7) 0.0147(7) 0.0269(8) 0.0074(6) -0.0039(6) 0.0038(6)
C13 0.0088(6) 0.0140(6) 0.0184(7) 0.0066(5) 0.0014(5) 0.0039(5)
C41 0.0118(6) 0.0147(6) 0.0159(6) 0.0044(5) 0.0026(5) 0.0027(5)
C15 0.0092(5) 0.0096(5) 0.0111(5) 0.0039(4) 0.0016(4) 0.0032(4)
C17 0.0122(6) 0.0100(6) 0.0218(7) 0.0034(5) -0.0009(5) 0.0020(5)
C26 0.0202(8) 0.0227(8) 0.0242(8) 0.0066(7) 0.0058(6) 0.0134(7)
C43 0.0261(9) 0.0254(9) 0.0157(7) 0.0102(6) 0.0017(6) 0.0063(7)
C61 0.0182(7) 0.0218(8) 0.0150(7) 0.0034(6) 0.0044(6) 0.0063(6)
C44 0.0266(9) 0.0217(8) 0.0184(7) 0.0112(6) 0.0023(6) 0.0111(7)
C24 0.0112(6) 0.0134(6) 0.0163(6) 0.0066(5) 0.0019(5) 0.0054(5)
C25 0.0137(7) 0.0199(7) 0.0200(7) 0.0099(6) -0.0019(5) 0.0051(6)
C18 0.0104(6) 0.0105(6) 0.0171(6) 0.0040(5) -0.0006(5) 0.0005(5)
C63 0.0256(9) 0.0218(8) 0.0171(7) -0.0049(6) -0.0008(6) 0.0076(7)
C20 0.0171(7) 0.0189(8) 0.0216(8) 0.0036(6) -0.0050(6) 0.0011(6)
C62 0.0283(9) 0.0308(10) 0.0138(7) -0.0003(7) 0.0047(6) 0.0105(8)

loop_
_atom_type_symbol
_atom_type_description
_atom_type_scat_dispersion_real
_atom_type_scat_dispersion_imag
_atom_type_scat_source
C C 0.0033 0.0016 'International Tables Vol C Tables 4.2.6.8 and 6.1.1.4'
H H 0.0000 0.0000 'International Tables Vol C Tables 4.2.6.8 and 6.1.1.4'
Pb Pb -3.3944 10.1111 'International Tables Vol C Tables 4.2.6.8 and 6.1.1.4'

loop_
_geom_angle_atom_site_label_1
_geom_angle_atom_site_label_2
_geom_angle_atom_site_label_3
_geom_angle
_geom_angle_site_symmetry_1
_geom_angle_site_symmetry_3
_geom_angle_publ_flag
C10 Pb1 C2 107.65(5) . . ?
C1 Pb1 C2 106.52(7) . . ?
C1 Pb1 C10 119.23(6) . . ?
C3 Pb1 C2 106.66(6) . . ?
C3 Pb1 C10 120.04(6) . . ?
C3 Pb1 C1 95.36(7) . . ?
Pb1 C2 H2A 109.5 . . ?
Pb1 C2 H2B 109.5 . . ?
Pb1 C2 H2C 109.5 . . ?
H2A C2 H2B 109.5 . . ?
H2A C2 H2C 109.5 . . ?
H2B C2 H2C 109.5 . . ?
C60 C65 C55 108.31(13) . . ?
C64 C65 C60 121.25(15) . . ?
C64 C65 C55 130.16(15) . . ?
C55 C50 C22 109.84(13) . . ?
C51 C50 C55 120.18(14) . . ?
C51 C50 C22 129.65(14) . . ?
C34 C35 C30 120.96(16) . . ?
C34 C35 C45 130.49(15) . . ?
C30 C35 C45 108.49(14) . . ?
C65 C60 C22 110.18(13) . . ?
C61 C60 C65 119.99(15) . . ?
C61 C60 C22 129.83(15) . . ?
C34 C33 H33 119.6 . . ?
C34 C33 C32 120.87(17) . . ?
C32 C33 H33 119.6 . . ?
C35 C34 H34 120.8 . . ?
C33 C34 C35 118.39(16) . . ?
C33 C34 H34 120.8 . . ?
C35 C30 C16 109.95(14) . . ?
C31 C30 C35 120.37(15) . . ?
C31 C30 C16 129.26(14) . . ?
C50 C55 C65 108.39(13) . . ?
C54 C55 C65 130.65(15) . . ?
C54 C55 C50 120.80(15) . . ?
C33 C32 H32 119.7 . . ?
C33 C32 C31 120.57(17) . . ?
C31 C32 H32 119.7 . . ?
C30 C16 C40 101.20(12) . . ?
C30 C16 C11 121.85(12) . . ?
C30 C16 C17 105.56(12) . . ?
C40 C16 C11 115.45(12) . . ?
C40 C16 C17 110.14(12) . . ?
C11 C16 C17 102.17(12) . . ?
C40 C45 C35 108.27(13) . . ?
C44 C45 C35 130.70(16) . . ?
C44 C45 C40 120.77(16) . . ?
C50 C22 C23 105.79(12) . . ?
C50 C22 C15 121.36(12) . . ?
C60 C22 C50 100.90(12) . . ?
C60 C22 C23 110.64(12) . . ?
C60 C22 C15 115.45(12) . . ?
C15 C22 C23 102.36(11) . . ?
C11 C10 Pb1 121.33(10) . . ?
C15 C10 Pb1 121.49(10) . . ?
C15 C10 C11 117.04(13) . . ?
C45 C40 C16 110.02(13) . . ?
C41 C40 C16 129.64(14) . . ?
C41 C40 C45 120.34(15) . . ?
C13 C14 C15 121.54(14) . . ?
C13 C14 C24 124.71(14) . . ?
C15 C14 C24 113.75(13) . . ?
C55 C54 H54 120.7 . . ?
C55 C54 C53 118.59(15) . . ?
C53 C54 H54 120.7 . . ?
C22 C23 H23A 110.1 . . ?
C22 C23 H23B 110.1 . . ?
H23A C23 H23B 108.4 . . ?
C24 C23 C22 107.86(12) . . ?
C24 C23 H23A 110.1 . . ?
C24 C23 H23B 110.1 . . ?
C50 C51 H51 120.5 . . ?
C50 C51 C52 119.05(15) . . ?
C52 C51 H51 120.5 . . ?
C51 C52 H52 119.7 . . ?
C53 C52 C51 120.63(16) . . ?
C53 C52 H52 119.7 . . ?
C11 C19 C18 113.96(13) . . ?
C13 C19 C11 121.34(14) . . ?
C13 C19 C18 124.70(14) . . ?
C30 C31 C32 118.80(16) . . ?
C30 C31 H31 120.6 . . ?
C32 C31 H31 120.6 . . ?
C65 C64 H64 120.7 . . ?
C63 C64 C65 118.59(17) . . ?
C63 C64 H64 120.7 . . ?
Pb1 C1 H1A 109.5 . . ?
Pb1 C1 H1B 109.5 . . ?
Pb1 C1 H1C 109.5 . . ?
H1A C1 H1B 109.5 . . ?
H1A C1 H1C 109.5 . . ?
H1B C1 H1C 109.5 . . ?
C41 C42 H42 119.6 . . ?
C41 C42 C43 120.71(17) . . ?
C43 C42 H42 119.6 . . ?
C10 C11 C16 129.90(13) . . ?
C19 C11 C16 109.13(12) . . ?
C19 C11 C10 120.87(13) . . ?
H21A C21 H21B 109.5 . . ?
H21A C21 H21C 109.5 . . ?
H21B C21 H21C 109.5 . . ?
C18 C21 H21A 109.5 . . ?
C18 C21 H21B 109.5 . . ?
C18 C21 H21C 109.5 . . ?
C54 C53 H53 119.6 . . ?
C52 C53 C54 120.73(15) . . ?
C52 C53 H53 119.6 . . ?
Pb1 C3 H3A 109.5 . . ?
Pb1 C3 H3B 109.5 . . ?
Pb1 C3 H3C 109.5 . . ?
H3A C3 H3B 109.5 . . ?
H3A C3 H3C 109.5 . . ?
H3B C3 H3C 109.5 . . ?
C14 C13 C19 118.34(14) . . ?
C14 C13 H13 120.8 . . ?
C19 C13 H13 120.8 . . ?
C40 C41 C42 118.71(16) . . ?
C40 C41 H41 120.6 . . ?
C42 C41 H41 120.6 . . ?
C10 C15 C22 130.15(13) . . ?
C14 C15 C22 108.95(12) . . ?
C14 C15 C10 120.85(13) . . ?
C16 C17 H17A 110.1 . . ?
C16 C17 H17B 110.1 . . ?
H17A C17 H17B 108.4 . . ?
C18 C17 C16 108.04(12) . . ?
C18 C17 H17A 110.1 . . ?
C18 C17 H17B 110.1 . . ?
H26A C26 H26B 109.5 . . ?
H26A C26 H26C 109.5 . . ?
H26B C26 H26C 109.5 . . ?
C24 C26 H26A 109.5 . . ?
C24 C26 H26B 109.5 . . ?
C24 C26 H26C 109.5 . . ?
C42 C43 H43 119.7 . . ?
C44 C43 C42 120.55(16) . . ?
C44 C43 H43 119.7 . . ?
C60 C61 H61 120.6 . . ?
C60 C61 C62 118.74(17) . . ?
C62 C61 H61 120.6 . . ?
C45 C44 C43 118.87(17) . . ?
C45 C44 H44 120.6 . . ?
C43 C44 H44 120.6 . . ?
C14 C24 C23 101.73(12) . . ?
C14 C24 C26 111.37(13) . . ?
C14 C24 C25 111.55(14) . . ?
C26 C24 C23 112.46(14) . . ?
C25 C24 C23 111.05(13) . . ?
C25 C24 C26 108.61(14) . . ?
C24 C25 H25A 109.5 . . ?
C24 C25 H25B 109.5 . . ?
C24 C25 H25C 109.5 . . ?
H25A C25 H25B 109.5 . . ?
H25A C25 H25C 109.5 . . ?
H25B C25 H25C 109.5 . . ?
C19 C18 C21 111.59(14) . . ?
C19 C18 C17 101.47(12) . . ?
C19 C18 C20 111.93(13) . . ?
C21 C18 C17 112.85(14) . . ?
C21 C18 C20 108.53(14) . . ?
C20 C18 C17 110.41(14) . . ?
C64 C63 H63 119.7 . . ?
C64 C63 C62 120.51(17) . . ?
C62 C63 H63 119.7 . . ?
C18 C20 H20A 109.5 . . ?
C18 C20 H20B 109.5 . . ?
C18 C20 H20C 109.5 . . ?
H20A C20 H20B 109.5 . . ?
H20A C20 H20C 109.5 . . ?
H20B C20 H20C 109.5 . . ?
C61 C62 H62 119.6 . . ?
C63 C62 C61 120.84(17) . . ?
C63 C62 H62 119.6 . . ?

loop_
_geom_bond_atom_site_label_1
_geom_bond_atom_site_label_2
_geom_bond_distance
_geom_bond_site_symmetry_2
_geom_bond_publ_flag
Pb1 C2 2.3102(14) . ?
Pb1 C10 2.2536(15) . ?
Pb1 C1 2.2249(17) . ?
Pb1 C3 2.2236(18) . ?
C2 H2A 0.9800 . ?
C2 H2B 0.9800 . ?
C2 H2C 0.9800 . ?
C65 C60 1.404(2) . ?
C65 C55 1.466(2) . ?
C65 C64 1.386(2) . ?
C50 C55 1.406(2) . ?
C50 C22 1.525(2) . ?
C50 C51 1.385(2) . ?
C35 C34 1.390(2) . ?
C35 C30 1.404(2) . ?
C35 C45 1.465(2) . ?
C60 C22 1.524(2) . ?
C60 C61 1.382(2) . ?
C33 H33 0.9500 . ?
C33 C34 1.389(3) . ?
C33 C32 1.396(3) . ?
C34 H34 0.9500 . ?
C30 C16 1.519(2) . ?
C30 C31 1.384(2) . ?
C55 C54 1.392(2) . ?
C32 H32 0.9500 . ?
C32 C31 1.397(3) . ?
C16 C40 1.523(2) . ?
C16 C11 1.529(2) . ?
C16 C17 1.576(2) . ?
C45 C40 1.406(2) . ?
C45 C44 1.388(2) . ?
C22 C23 1.576(2) . ?
C22 C15 1.532(2) . ?
C10 C11 1.417(2) . ?
C10 C15 1.410(2) . ?
C40 C41 1.389(2) . ?
C14 C13 1.383(2) . ?
C14 C15 1.408(2) . ?
C14 C24 1.514(2) . ?
C54 H54 0.9500 . ?
C54 C53 1.393(3) . ?
C23 H23A 0.9900 . ?
C23 H23B 0.9900 . ?
C23 C24 1.537(2) . ?
C51 H51 0.9500 . ?
C51 C52 1.396(2) . ?
C52 H52 0.9500 . ?
C52 C53 1.392(3) . ?
C19 C11 1.405(2) . ?
C19 C13 1.388(2) . ?
C19 C18 1.513(2) . ?
C31 H31 0.9500 . ?
C64 H64 0.9500 . ?
C64 C63 1.386(3) . ?
C1 H1A 0.9800 . ?
C1 H1B 0.9800 . ?
C1 H1C 0.9800 . ?
C42 H42 0.9500 . ?
C42 C41 1.398(2) . ?
C42 C43 1.398(3) . ?
C21 H21A 0.9800 . ?
C21 H21B 0.9800 . ?
C21 H21C 0.9800 . ?
C21 C18 1.531(2) . ?
C53 H53 0.9500 . ?
C3 H3A 0.9800 . ?
C3 H3B 0.9800 . ?
C3 H3C 0.9800 . ?
C13 H13 0.9500 . ?
C41 H41 0.9500 . ?
C17 H17A 0.9900 . ?
C17 H17B 0.9900 . ?
C17 C18 1.541(2) . ?
C26 H26A 0.9800 . ?
C26 H26B 0.9800 . ?
C26 H26C 0.9800 . ?
C26 C24 1.535(2) . ?
C43 H43 0.9500 . ?
C43 C44 1.390(3) . ?
C61 H61 0.9500 . ?
C61 C62 1.400(3) . ?
C44 H44 0.9500 . ?
C24 C25 1.533(2) . ?
C25 H25A 0.9800 . ?
C25 H25B 0.9800 . ?
C25 H25C 0.9800 . ?
C18 C20 1.533(2) . ?
C63 H63 0.9500 . ?
C63 C62 1.393(3) . ?
C20 H20A 0.9800 . ?
C20 H20B 0.9800 . ?
C20 H20C 0.9800 . ?
C62 H62 0.9500 . ?

loop_
_geom_torsion_atom_site_label_1
_geom_torsion_atom_site_label_2
_geom_torsion_atom_site_label_3
_geom_torsion_atom_site_label_4
_geom_torsion
_geom_torsion_site_symmetry_1
_geom_torsion_site_symmetry_2
_geom_torsion_site_symmetry_3
_geom_torsion_site_symmetry_4
_geom_torsion_publ_flag
Pb1 C10 C11 C16 7.1(2) . . . . ?
Pb1 C10 C11 C19 -176.93(11) . . . . ?
Pb1 C10 C15 C22 -5.7(2) . . . . ?
Pb1 C10 C15 C14 177.13(11) . . . . ?
C65 C60 C22 C50 14.29(16) . . . . ?
C65 C60 C22 C23 -97.35(15) . . . . ?
C65 C60 C22 C15 147.02(13) . . . . ?
C65 C60 C61 C62 2.2(3) . . . . ?
C65 C55 C54 C53 173.48(16) . . . . ?
C65 C64 C63 C62 0.5(3) . . . . ?
C50 C55 C54 C53 -1.4(2) . . . . ?
C50 C22 C23 C24 150.98(13) . . . . ?
C50 C22 C15 C10 49.9(2) . . . . ?
C50 C22 C15 C14 -132.65(14) . . . . ?
C50 C51 C52 C53 -1.7(2) . . . . ?
C35 C30 C16 C40 14.22(16) . . . . ?
C35 C30 C16 C11 143.91(14) . . . . ?
C35 C30 C16 C17 -100.59(15) . . . . ?
C35 C30 C31 C32 -0.7(2) . . . . ?
C35 C45 C40 C16 7.67(18) . . . . ?
C35 C45 C40 C41 -172.71(14) . . . . ?
C35 C45 C44 C43 172.94(18) . . . . ?
C60 C65 C55 C50 -1.33(17) . . . . ?
C60 C65 C55 C54 -176.68(16) . . . . ?
C60 C65 C64 C63 1.9(3) . . . . ?
C60 C22 C23 C24 -100.58(15) . . . . ?
C60 C22 C15 C10 -72.4(2) . . . . ?
C60 C22 C15 C14 104.99(15) . . . . ?
C60 C61 C62 C63 0.2(3) . . . . ?
C33 C32 C31 C30 1.7(3) . . . . ?
C34 C35 C30 C16 172.17(15) . . . . ?
C34 C35 C30 C31 -1.1(3) . . . . ?
C34 C35 C45 C40 178.73(18) . . . . ?
C34 C35 C45 C44 4.6(3) . . . . ?
C34 C33 C32 C31 -0.9(3) . . . . ?
C30 C35 C34 C33 1.8(3) . . . . ?
C30 C35 C45 C40 1.76(19) . . . . ?
C30 C35 C45 C44 -172.34(18) . . . . ?
C30 C16 C40 C45 -13.12(16) . . . . ?
C30 C16 C40 C41 167.30(16) . . . . ?
C30 C16 C11 C10 -50.6(2) . . . . ?
C30 C16 C11 C19 133.08(15) . . . . ?
C30 C16 C17 C18 -151.25(13) . . . . ?
C55 C65 C60 C22 -8.74(17) . . . . ?
C55 C65 C60 C61 171.28(15) . . . . ?
C55 C65 C64 C63 -171.32(17) . . . . ?
C55 C50 C22 C60 -15.08(15) . . . . ?
C55 C50 C22 C23 100.24(14) . . . . ?
C55 C50 C22 C15 -144.12(13) . . . . ?
C55 C50 C51 C52 0.8(2) . . . . ?
C55 C54 C53 C52 0.5(3) . . . . ?
C32 C33 C34 C35 -0.9(3) . . . . ?
C16 C30 C31 C32 -172.46(16) . . . . ?
C16 C40 C41 C42 177.19(15) . . . . ?
C16 C17 C18 C19 20.81(16) . . . . ?
C16 C17 C18 C21 -98.72(15) . . . . ?
C16 C17 C18 C20 139.63(14) . . . . ?
C45 C35 C34 C33 -174.83(18) . . . . ?
C45 C35 C30 C16 -10.52(18) . . . . ?
C45 C35 C30 C31 176.26(15) . . . . ?
C45 C40 C41 C42 -2.4(2) . . . . ?
C22 C50 C55 C65 10.84(17) . . . . ?
C22 C50 C55 C54 -173.27(14) . . . . ?
C22 C50 C51 C52 173.48(15) . . . . ?
C22 C60 C61 C62 -177.82(17) . . . . ?
C22 C23 C24 C14 -21.48(16) . . . . ?
C22 C23 C24 C26 97.77(15) . . . . ?
C22 C23 C24 C25 -140.29(14) . . . . ?
C40 C16 C11 C10 72.7(2) . . . . ?
C40 C16 C11 C19 -103.64(15) . . . . ?
C40 C16 C17 C18 100.28(15) . . . . ?
C40 C45 C44 C43 -0.5(3) . . . . ?
C23 C22 C15 C10 167.31(15) . . . . ?
C23 C22 C15 C14 -15.27(16) . . . . ?
C51 C50 C55 C65 -175.17(14) . . . . ?
C51 C50 C55 C54 0.7(2) . . . . ?
C51 C50 C22 C60 171.68(15) . . . . ?
C51 C50 C22 C23 -73.01(19) . . . . ?
C51 C50 C22 C15 42.6(2) . . . . ?
C51 C52 C53 C54 1.0(3) . . . . ?
C31 C30 C16 C40 -173.34(16) . . . . ?
C31 C30 C16 C11 -43.7(2) . . . . ?
C31 C30 C16 C17 71.9(2) . . . . ?
C64 C65 C60 C22 176.73(15) . . . . ?
C64 C65 C60 C61 -3.2(2) . . . . ?
C64 C65 C55 C50 172.56(17) . . . . ?
C64 C65 C55 C54 -2.8(3) . . . . ?
C64 C63 C62 C61 -1.5(3) . . . . ?
C42 C43 C44 C45 -0.7(3) . . . . ?
C11 C16 C40 C45 -146.74(13) . . . . ?
C11 C16 C40 C41 33.7(2) . . . . ?
C11 C16 C17 C18 -22.90(16) . . . . ?
C11 C10 C15 C22 178.58(14) . . . . ?
C11 C10 C15 C14 1.4(2) . . . . ?
C11 C19 C13 C14 1.3(2) . . . . ?
C11 C19 C18 C21 109.24(16) . . . . ?
C11 C19 C18 C17 -11.19(18) . . . . ?
C11 C19 C18 C20 -128.92(16) . . . . ?
C13 C14 C15 C22 -177.99(14) . . . . ?
C13 C14 C15 C10 -0.3(2) . . . . ?
C13 C14 C24 C23 -167.55(15) . . . . ?
C13 C14 C24 C26 72.4(2) . . . . ?
C13 C14 C24 C25 -49.1(2) . . . . ?
C13 C19 C11 C16 176.58(14) . . . . ?
C13 C19 C11 C10 -0.2(2) . . . . ?
C13 C19 C18 C21 -70.6(2) . . . . ?
C13 C19 C18 C17 168.97(16) . . . . ?
C13 C19 C18 C20 51.2(2) . . . . ?
C41 C42 C43 C44 0.4(3) . . . . ?
C15 C22 C23 C24 22.98(16) . . . . ?
C15 C10 C11 C16 -177.19(14) . . . . ?
C15 C10 C11 C19 -1.2(2) . . . . ?
C15 C14 C13 C19 -1.1(2) . . . . ?
C15 C14 C24 C23 12.31(17) . . . . ?
C15 C14 C24 C26 -107.71(16) . . . . ?
C15 C14 C24 C25 130.76(15) . . . . ?
C17 C16 C40 C45 98.22(15) . . . . ?
C17 C16 C40 C41 -81.36(19) . . . . ?
C17 C16 C11 C10 -167.77(15) . . . . ?
C17 C16 C11 C19 15.89(16) . . . . ?
C43 C42 C41 C40 1.1(3) . . . . ?
C61 C60 C22 C50 -165.74(17) . . . . ?
C61 C60 C22 C23 82.6(2) . . . . ?
C61 C60 C22 C15 -33.0(2) . . . . ?
C44 C45 C40 C16 -177.54(16) . . . . ?
C44 C45 C40 C41 2.1(2) . . . . ?
C24 C14 C13 C19 178.74(15) . . . . ?
C24 C14 C15 C22 2.15(18) . . . . ?
C24 C14 C15 C10 179.85(14) . . . . ?
C18 C19 C11 C16 -3.27(18) . . . . ?
C18 C19 C11 C10 180.00(14) . . . . ?
C18 C19 C13 C14 -178.84(15) . . . . ?

loop_
_smtbx_masks_void_nr
_smtbx_masks_void_average_x
_smtbx_masks_void_average_y
_smtbx_masks_void_average_z
_smtbx_masks_void_volume
_smtbx_masks_void_count_electrons
_smtbx_masks_void_content
1 0.000 0.000 0.500 289.8 56.3 '1.5 CH2Cl2'
